data_7224709
loop_
_publ_author_name
'Wilke, Manuel'
'Batzdorf, Lisa'
'Fischer, Franziska'
'Rademann, Klaus'
'Emmerling, Franziska'

_publ_section_title
;
 Cadmium phenylphosphonates: preparation, characterisation and in situ
 investigation
;
_journal_name_full 'RSC Adv.'
_journal_paper_doi 10.1039/C6RA01080F
_journal_year 2016
_chemical_compound_source 'mechanochemical synthesis'
_chemical_formula_moiety 'C12 H10 Cd O6 P2'
_chemical_formula_sum 'C12 H10 Cd O6 P2'
_chemical_formula_weight 424.55
_chemical_name_common Cadmiumhydrogenphenylphosphonate
_chemical_name_mineral CdPhP2
_space_group_IT_number 2
_symmetry_cell_setting triclinic
_symmetry_Int_Tables_number 2
_symmetry_space_group_name_Hall '-P 1'
_symmetry_space_group_name_H-M 'P -1'
_audit_update_record
;
2015-09-24 deposited with the CCDC.
2016-03-24 downloaded from the CCDC.
;
_cell_angle_alpha 119.6039(72)
_cell_angle_beta 94.4432(77)
_cell_angle_gamma 101.7890(80)
_cell_formula_units_Z 1
_cell_length_a 16.1586(16)
_cell_length_b 5.60337(54)
_cell_length_c 4.46652(33)
_cell_measurement_temperature 293
_cell_volume 336.56(6)
_diffrn_ambient_temperature 293
_diffrn_measured_fraction_theta_full 0.92
_diffrn_measurement_device_type 'D8 Discover, Bruker AXS'
_diffrn_radiation_probe x-ray
_diffrn_radiation_type 'Cu K\a'
_diffrn_radiation_wavelength 1.5406
_exptl_absorpt_coefficient_mu 15.501
_exptl_crystal_colour colorless
_exptl_crystal_density_diffrn 2.095
_exptl_crystal_density_method 'Not Measured'
_exptl_crystal_description block
_exptl_crystal_F_000 208
_pd_proc_2theta_range_inc 0.009
_pd_proc_2theta_range_max 60
_pd_proc_2theta_range_min 4.0
_pd_proc_info_excluded_regions none
_pd_proc_ls_prof_wR_factor 4.67
_pd_proc_number_of_points 21236
_pd_spec_mounting '0.5 mm glass capillary'
_pd_spec_mount_mode transmission
_pd_spec_shape cylinder
_pd_spec_size_axial 10
_pd_spec_size_equat 0.5
_pd_spec_size_thick 0.5
_refine_ls_goodness_of_fit_all 5.08
_refine_ls_R_I_factor 2.694
_cod_data_source_file c6ra01080f2.cif
_cod_data_source_block CdPhP2
_cod_original_cell_volume 336.556(62)
_cod_database_code 7224709

loop_
_symmetry_equiv_pos_as_xyz
'-x, -y, -z'
'x, y, z'

loop_
_atom_site_label
_atom_site_type_symbol
_atom_site_thermal_displace_type
_atom_site_fract_x
_atom_site_fract_y
_atom_site_fract_z
_atom_site_occupancy
_atom_site_U_iso_or_equiv
Cd1 Cd Uiso 0.50000 0.50000 0.00000 1.000 0.0380
P1 P Uiso 0.61560 0.22010 0.39200 1.000 0.0380
O1 O Uiso 0.59150 -0.06580 0.01980 1.000 0.0380
O2 O Uiso 0.58020 0.14050 0.62150 1.000 0.0380
O3 O Uiso 0.57280 0.44130 0.39140 1.000 0.0380
C1 C Uiso 0.72660 0.37180 0.54680 1.000 0.0380
C2 C Uiso 0.76800 0.59700 0.51150 1.000 0.0380
C3 C Uiso 0.85660 0.72030 0.63810 1.000 0.0380
C4 C Uiso 0.90390 0.61840 0.79990 1.000 0.0380
C5 C Uiso 0.86250 0.39320 0.83520 1.000 0.0380
C6 C Uiso 0.77390 0.26990 0.70860 1.000 0.0380
H2 H Uiso 0.73640 0.66520 0.40330 1.000 0.0456
H3 H Uiso 0.88430 0.87100 0.61450 1.000 0.0456
H4 H Uiso 0.96320 0.70090 0.88460 1.000 0.0456
H5 H Uiso 0.89410 0.32500 0.94340 1.000 0.0456
H6 H Uiso 0.74620 0.11920 0.73220 1.000 0.0456

loop_
_geom_angle_atom_site_label_1
_geom_angle_atom_site_label_2
_geom_angle_atom_site_label_3
_geom_angle
_geom_angle_site_symmetry_1
_geom_angle_site_symmetry_3
_geom_angle_publ_flag
O2 Cd1 O3 77.45 1_554 . yes
O1 Cd1 O3 107.41 1_565 . yes
O1 Cd1 O3 72.59 2_655 . yes
O3 Cd1 O3 180.00 . 2_665 yes
O2 Cd1 O3 102.55 2_666 . yes
O1 Cd1 O2 97.63 1_565 1_554 yes
O1 Cd1 O2 82.37 2_655 1_554 yes
O2 Cd1 O3 102.55 1_554 2_665 yes
O2 Cd1 O2 180.00 1_554 2_666 yes
O1 Cd1 O1 180.00 1_565 2_655 yes
O1 Cd1 O3 72.59 1_565 2_665 yes
O1 Cd1 O2 82.37 1_565 2_666 yes
O1 Cd1 O3 107.41 2_655 2_665 yes
O1 Cd1 O2 97.63 2_655 2_666 yes
O2 Cd1 O3 77.45 2_666 2_665 yes
O1 P1 O2 105.18 . . yes
O1 P1 O3 112.06 . . yes
O1 P1 C1 112.66 . . yes
O2 P1 O3 107.36 . . yes
O2 P1 C1 109.49 . . yes
O3 P1 C1 109.83 . . yes
Cd1 O1 P1 114.87 1_545 . yes
Cd1 O2 P1 109.54 1_556 . yes
Cd1 O3 P1 138.04 . . yes
P1 C1 C2 119.94 . . yes
P1 C1 C6 120.10 . . yes
C2 C1 C6 119.96 . . no
C1 C2 C3 120.01 . . no
C2 C3 C4 120.02 . . no
C3 C4 C5 119.96 . . no
C4 C5 C6 120.01 . . no
C1 C6 C5 120.02 . . no
C1 C2 H2 120.00 . . no
C3 C2 H2 120.00 . . no
C2 C3 H3 120.00 . . no
C4 C3 H3 120.00 . . no
C3 C4 H4 120.00 . . no
C5 C4 H4 120.00 . . no
C4 C5 H5 120.00 . . no
C6 C5 H5 120.00 . . no
C1 C6 H6 120.00 . . no
C5 C6 H6 120.00 . . no

loop_
_geom_bond_atom_site_label_1
_geom_bond_atom_site_label_2
_geom_bond_distance
_geom_bond_site_symmetry_2
_geom_bond_publ_flag
Cd1 O3 2.2261 . yes
Cd1 O2 2.5762 1_554 yes
Cd1 O1 2.5319 1_565 yes
Cd1 O1 2.5319 2_655 yes
Cd1 O3 2.2261 2_665 yes
Cd1 O2 2.5762 2_666 yes
P1 O1 1.5796 . yes
P1 O2 1.4196 . yes
P1 O3 1.5388 . yes
P1 C1 1.7383 . yes
C1 C2 1.3902 . no
C1 C6 1.3903 . no
C2 C3 1.3896 . no
C3 C4 1.3903 . no
C4 C5 1.3902 . no
C5 C6 1.3896 . no
C2 H2 0.9300 . no
C3 H3 0.9300 . no
C4 H4 0.9300 . no
C5 H5 0.9300 . no
C6 H6 0.9300 . no

loop_
_geom_torsion_atom_site_label_1
_geom_torsion_atom_site_label_2
_geom_torsion_atom_site_label_3
_geom_torsion_atom_site_label_4
_geom_torsion
_geom_torsion_site_symmetry_1
_geom_torsion_site_symmetry_4
_geom_torsion_publ_flag
O2 Cd1 O3 P1 -20.80 1_554 . no
O1 Cd1 O3 P1 -114.97 1_565 . no
O1 Cd1 O3 P1 65.03 2_655 . no
O2 Cd1 O3 P1 159.20 2_666 . no
O2 P1 O1 Cd1 2.93 . 1_545 no
O3 P1 O1 Cd1 -113.40 . 1_545 no
C1 P1 O1 Cd1 122.14 . 1_545 no
O1 P1 O2 Cd1 -133.85 . 1_556 no
O3 P1 O2 Cd1 -14.34 . 1_556 no
C1 P1 O2 Cd1 104.85 . 1_556 no
O1 P1 O3 Cd1 -10.43 . . no
O2 P1 O3 Cd1 -125.44 . . no
C1 P1 O3 Cd1 115.59 . . no
O1 P1 C1 C2 99.35 . . no
O1 P1 C1 C6 -81.21 . . no
O2 P1 C1 C2 -143.98 . . no
O2 P1 C1 C6 35.46 . . no
O3 P1 C1 C2 -26.33 . . no
O3 P1 C1 C6 153.11 . . no
P1 C1 C2 C3 179.39 . . no
C6 C1 C2 C3 -0.04 . . no
P1 C1 C6 C5 -179.39 . . no
C2 C1 C6 C5 0.04 . . no
C1 C2 C3 C4 0.04 . . no
C2 C3 C4 C5 -0.05 . . no
C3 C4 C5 C6 0.05 . . no
C4 C5 C6 C1 -0.04 . . no
